data_7707426
loop_
_publ_author_name
'M\'esz\'aros, J\'anos P'
'Pape, Veronika F. S.'
'Szak\'acs, Gergely'
'N\'emeti, G\'abor'
'D\'enes, M\'ark'
'Holczbauer, Tam\'as'
'May, N\'ora V'
'Enyedy, \'Eva A'

_publ_section_title
;
 Half-sandwich organometallic Ru and Rh complexes of (N,N) donor
 compounds: effect of ligand methylation on solution speciation and
 anticancer activity.
;
_journal_issue 23
_journal_name_full 'Dalton transactions (Cambridge, England : 2003)'
_journal_page_first 8218
_journal_page_last 8231
_journal_paper_doi 10.1039/d1dt00808k
_journal_volume 50
_journal_year 2021
_chemical_formula_moiety 'C24 H27 Cl N2 Rh, C F3 O3 S'
_chemical_formula_sum 'C25 H27 Cl F3 N2 O3 Rh S'
_chemical_formula_weight 630.91
_chemical_name_systematic
'Chloro-(\h5-pentamethylcyclopentadienyl)-( 2,9-dimethyl-1,10-phenanthroline)- rhodium(III) trifluoromethanesulfonate ''
_space_group_crystal_system triclinic
_space_group_IT_number 2
_space_group_name_Hall '-P 1'
_space_group_name_H-M_alt 'P -1'
_atom_sites_solution_hydrogens geom
_audit_creation_method SHELXL-2018/3
_audit_update_record
;
2020-10-15 deposited with the CCDC.	2021-05-17 downloaded from the CCDC.
;
_cell_angle_alpha 95.586(7)
_cell_angle_beta 95.655(7)
_cell_angle_gamma 102.341(7)
_cell_formula_units_Z 4
_cell_length_a 8.1852(8)
_cell_length_b 12.2115(11)
_cell_length_c 26.231(3)
_cell_measurement_reflns_used 39487
_cell_measurement_temperature 128(2)
_cell_measurement_theta_max 25.380
_cell_measurement_theta_min 3.085
_cell_volume 2529.9(5)
_computing_cell_refinement 'RAPID-AUTO (Rigaku Corp., Tokyo, Japan, 2015)'
_computing_data_collection 'RAPID-AUTO (Rigaku Corp., Tokyo, Japan, 2015)'
_computing_data_reduction 'RAPID-AUTO (Rigaku Corp., Tokyo, Japan, 2015)'
_computing_molecular_graphics 'Mercury (Macrae, 2006)'
_computing_publication_material 'PLATON (Spek, 2009)'
_computing_structure_refinement 'SHELXL-2018/3 (Sheldrick, 2018)'
_computing_structure_solution 'SHELXS-97 (Sheldrick, 2008)'
_diffrn_ambient_temperature 128(2)
_diffrn_detector_area_resol_mean 10.0000
_diffrn_measured_fraction_theta_full 0.998
_diffrn_measured_fraction_theta_max 0.997
_diffrn_measurement_device RAXIS-RAPID
_diffrn_measurement_method dtprofit.ref
_diffrn_radiation_detector RX
_diffrn_radiation_monochromator 'Graphite Monochromator'
_diffrn_radiation_source 'Sealed Tube'
_diffrn_radiation_type MoK\a
_diffrn_radiation_wavelength 0.71073
_diffrn_reflns_av_R_equivalents 0.1056
_diffrn_reflns_av_unetI/netI 0.0732
_diffrn_reflns_Laue_measured_fraction_full 0.998
_diffrn_reflns_Laue_measured_fraction_max 0.997
_diffrn_reflns_limit_h_max 9
_diffrn_reflns_limit_h_min -9
_diffrn_reflns_limit_k_max 14
_diffrn_reflns_limit_k_min -14
_diffrn_reflns_limit_l_max 31
_diffrn_reflns_limit_l_min -8
_diffrn_reflns_number 9213
_diffrn_reflns_point_group_measured_fraction_full 0.998
_diffrn_reflns_point_group_measured_fraction_max 0.997
_diffrn_reflns_theta_full 25.242
_diffrn_reflns_theta_max 25.362
_diffrn_reflns_theta_min 3.084
_exptl_absorpt_coefficient_mu 0.916
_exptl_absorpt_correction_T_max 0.979
_exptl_absorpt_correction_T_min 0.971
_exptl_absorpt_correction_type numerical
_exptl_absorpt_process_details
;
  NUMABS, Numerical Absorption correction Program (T.Higashi, 2011)
;
_exptl_crystal_colour yellow
_exptl_crystal_density_diffrn 1.656
_exptl_crystal_description chunk
_exptl_crystal_F_000 1280
_exptl_crystal_size_max 0.15
_exptl_crystal_size_mid 0.10
_exptl_crystal_size_min 0.10
_refine_diff_density_max 2.174
_refine_diff_density_min -1.535
_refine_diff_density_rms 0.196
_refine_ls_extinction_method none
_refine_ls_goodness_of_fit_ref 1.160
_refine_ls_hydrogen_treatment constr
_refine_ls_matrix_type full
_refine_ls_number_parameters 664
_refine_ls_number_reflns 9213
_refine_ls_number_restraints 0
_refine_ls_restrained_S_all 1.160
_refine_ls_R_factor_all 0.1103
_refine_ls_R_factor_gt 0.0854
_refine_ls_shift/su_max 0.000
_refine_ls_shift/su_mean 0.000
_refine_ls_structure_factor_coef Fsqd
_refine_ls_weighting_details 'w=1/[\s^2^(Fo^2^)+(0.0402P)^2^+54.6494P] where P=(Fo^2^+2Fc^2^)/3'
_refine_ls_weighting_scheme calc
_refine_ls_wR_factor_gt 0.2320
_refine_ls_wR_factor_ref 0.2431
_reflns_Friedel_coverage 0.000
_reflns_number_gt 7039
_reflns_number_total 9213
_reflns_threshold_expression 'I > 2\s(I)'
_cod_data_source_file d1dt00808k2.cif
_cod_data_source_block VI_RhCpneoCl_CF3SO3
_cod_depositor_comments 'Adding full bibliography for 7707424--7707429.cif.'
_cod_original_cell_volume 2529.9(4)
_cod_database_code 7707426
_shelx_shelxl_version_number 2018/3
_shelx_space_group_comment
;
The symmetry employed for this shelxl refinement is uniquely defined
by the following loop, which should always be used as a source of
symmetry information in preference to the above space-group names.
They are only intended as comments.
;

loop_
_space_group_symop_operation_xyz
'x, y, z'
'-x, -y, -z'

loop_
_atom_site_label
_atom_site_type_symbol
_atom_site_fract_x
_atom_site_fract_y
_atom_site_fract_z
_atom_site_U_iso_or_equiv
_atom_site_adp_type
_atom_site_occupancy
_atom_site_site_symmetry_order
_atom_site_calc_flag
_atom_site_refinement_flags_posn
_atom_site_refinement_flags_adp
_atom_site_refinement_flags_occupancy
_atom_site_disorder_assembly
_atom_site_disorder_group
Rh2 Rh 0.43496(12) 0.76047(8) 0.09618(4) 0.0236(2) Uani 1 1 d . . . . .
Rh1 Rh 0.35598(12) 0.20925(8) 0.39907(4) 0.0251(3) Uani 1 1 d . . . . .
Cl2 Cl 0.6951(4) 0.7474(3) 0.06473(13) 0.0348(7) Uani 1 1 d . . . . .
Cl1 Cl 0.6491(4) 0.2259(3) 0.42510(13) 0.0383(8) Uani 1 1 d . . . . .
S1 S 0.8337(5) 0.8228(3) 0.34169(13) 0.0378(8) Uani 1 1 d . . . . .
S2 S 0.0849(5) 0.3360(3) 0.16978(14) 0.0405(8) Uani 1 1 d . . . . .
N1 N 0.3369(12) 0.3213(8) 0.4642(4) 0.024(2) Uani 1 1 d . . . . .
N3 N 0.5194(12) 0.9349(8) 0.1243(4) 0.025(2) Uani 1 1 d . . . . .
N4 N 0.3590(12) 0.8424(8) 0.0324(4) 0.024(2) Uani 1 1 d . . . . .
F5 F 0.0038(14) 0.4106(8) 0.2593(3) 0.062(3) Uani 1 1 d . . . . .
N2 N 0.4008(13) 0.3687(9) 0.3709(4) 0.029(2) Uani 1 1 d . . . . .
O1 O 0.6624(13) 0.7612(9) 0.3362(4) 0.051(3) Uani 1 1 d . . . . .
O5 O -0.0077(14) 0.2257(9) 0.1772(4) 0.051(3) Uani 1 1 d . . . . .
C42 C 0.4220(15) 0.9970(10) 0.0989(5) 0.027(3) Uani 1 1 d . . . . .
F4 F 0.0614(15) 0.5381(8) 0.2084(4) 0.074(3) Uani 1 1 d . . . . .
O6 O 0.2576(13) 0.3649(10) 0.1907(5) 0.055(3) Uani 1 1 d . . . . .
C11 C 0.3270(17) 0.4412(11) 0.3990(5) 0.034(3) Uani 1 1 d . . . . .
C12 C 0.2961(15) 0.4174(10) 0.4492(4) 0.024(2) Uani 1 1 d . . . . .
O2 O 0.9235(14) 0.8344(9) 0.3918(4) 0.051(3) Uani 1 1 d . . . . .
C1 C 0.3375(16) 0.3068(10) 0.5141(5) 0.029(3) Uani 1 1 d . . . . .
F6 F -0.1719(13) 0.4150(10) 0.1944(5) 0.075(3) Uani 1 1 d . . . . .
C41 C 0.3388(14) 0.9476(10) 0.0498(4) 0.023(2) Uani 1 1 d . . . . .
C19 C 0.1167(16) 0.0938(11) 0.4059(5) 0.033(3) Uani 1 1 d . . . . .
O3 O 0.8614(16) 0.9224(9) 0.3157(4) 0.060(3) Uani 1 1 d . . . . .
C45 C 0.1928(15) 0.6448(11) 0.0915(5) 0.030(3) Uani 1 1 d . . . . .
F3 F 0.8724(16) 0.7134(11) 0.2551(4) 0.085(4) Uani 1 1 d . . . . .
O4 O 0.0483(16) 0.3687(10) 0.1192(4) 0.060(3) Uani 1 1 d . . . . .
F2 F 1.0999(13) 0.7700(12) 0.3078(5) 0.084(4) Uani 1 1 d . . . . .
F1 F 0.9099(16) 0.6283(9) 0.3230(5) 0.085(4) Uani 1 1 d . . . . .
C48 C 0.3674(14) 0.7036(11) 0.1687(5) 0.027(3) Uani 1 1 d . . . . .
C33 C 0.5180(19) 1.1527(11) 0.1647(5) 0.037(3) Uani 1 1 d . . . . .
H33 H 0.514744 1.225770 0.180140 0.044 Uiso 1 1 calc R U . . .
C40 C 0.3048(15) 0.8000(10) -0.0172(4) 0.027(3) Uani 1 1 d . . . . .
C49 C 0.2217(15) 0.7221(10) 0.1371(5) 0.027(3) Uani 1 1 d . . . . .
C15 C 0.1099(16) 0.1410(10) 0.3577(5) 0.031(3) Uani 1 1 d . . . . .
C46 C 0.3262(16) 0.5837(11) 0.0929(5) 0.032(3) Uani 1 1 d . . . . .
C2 C 0.2855(17) 0.3812(11) 0.5497(5) 0.034(3) Uani 1 1 d . . . . .
H2 H 0.286340 0.367642 0.584716 0.040 Uiso 1 1 calc R U . . .
C18 C 0.2530(16) 0.0350(11) 0.4063(5) 0.031(3) Uani 1 1 d . . . . .
C34 C 0.4092(17) 1.1056(11) 0.1192(5) 0.033(3) Uani 1 1 d . . . . .
C44 C 0.336(2) 0.6885(12) -0.0374(5) 0.040(3) Uani 1 1 d . . . . .
H44A H 0.406032 0.698533 -0.065613 0.060 Uiso 1 1 calc R U . . .
H44B H 0.228346 0.636009 -0.050259 0.060 Uiso 1 1 calc R U . . .
H44C H 0.394528 0.657892 -0.009627 0.060 Uiso 1 1 calc R U . . .
C35 C 0.3092(18) 1.1625(11) 0.0902(6) 0.038(3) Uani 1 1 d . . . . .
H35 H 0.293680 1.233407 0.104650 0.046 Uiso 1 1 calc R U . . .
C13 C 0.3937(19) 0.2078(12) 0.5315(5) 0.039(3) Uani 1 1 d . . . . .
H13A H 0.298301 0.155725 0.542327 0.059 Uiso 1 1 calc R U . . .
H13B H 0.482832 0.232853 0.560723 0.059 Uiso 1 1 calc R U . . .
H13C H 0.437329 0.169121 0.503157 0.059 Uiso 1 1 calc R U . . .
C6 C 0.2176(19) 0.6112(11) 0.4139(6) 0.042(4) Uani 1 1 d . . . . .
H6 H 0.181381 0.673097 0.400847 0.050 Uiso 1 1 calc R U . . .
C31 C 0.6302(18) 0.9850(11) 0.1654(5) 0.034(3) Uani 1 1 d . . . . .
C3 C 0.2338(16) 0.4731(12) 0.5343(5) 0.032(3) Uani 1 1 d . . . . .
H3 H 0.194059 0.522055 0.558112 0.039 Uiso 1 1 calc R U . . .
C51 C 0.3413(19) 0.4885(11) 0.0559(6) 0.041(3) Uani 1 1 d . . . . .
H51A H 0.283355 0.417361 0.066848 0.061 Uiso 1 1 calc R U . . .
H51B H 0.460582 0.488458 0.054882 0.061 Uiso 1 1 calc R U . . .
H51C H 0.289845 0.496419 0.021543 0.061 Uiso 1 1 calc R U . . .
C5 C 0.1955(17) 0.5900(11) 0.4626(5) 0.035(3) Uani 1 1 d . . . . .
H5 H 0.149525 0.639515 0.484289 0.042 Uiso 1 1 calc R U . . .
C47 C 0.4321(16) 0.6216(12) 0.1416(5) 0.035(3) Uani 1 1 d . . . . .
C38 C 0.1950(15) 0.9635(11) -0.0323(5) 0.032(3) Uani 1 1 d . . . . .
H38 H 0.136236 1.003031 -0.054526 0.038 Uiso 1 1 calc R U . . .
C50 C 0.0450(16) 0.6253(12) 0.0511(5) 0.037(3) Uani 1 1 d . . . . .
H50A H 0.067606 0.582385 0.020018 0.056 Uiso 1 1 calc R U . . .
H50B H 0.024933 0.698157 0.042627 0.056 Uiso 1 1 calc R U . . .
H50C H -0.054798 0.582648 0.063966 0.056 Uiso 1 1 calc R U . . .
C4 C 0.2402(14) 0.4947(10) 0.4816(5) 0.029(3) Uani 1 1 d . . . . .
C36 C 0.2328(17) 1.1183(11) 0.0414(5) 0.035(3) Uani 1 1 d . . . . .
H36 H 0.165677 1.158670 0.022373 0.042 Uiso 1 1 calc R U . . .
C54 C 0.1123(18) 0.8000(12) 0.1542(5) 0.038(3) Uani 1 1 d . . . . .
H54A H 0.012183 0.788951 0.128830 0.057 Uiso 1 1 calc R U . . .
H54B H 0.175858 0.878486 0.157126 0.057 Uiso 1 1 calc R U . . .
H54C H 0.077539 0.783181 0.187838 0.057 Uiso 1 1 calc R U . . .
C32 C 0.6250(19) 1.0984(12) 0.1867(5) 0.041(4) Uani 1 1 d . . . . .
H32 H 0.698952 1.133997 0.216770 0.049 Uiso 1 1 calc R U . . .
C39 C 0.2217(16) 0.8615(12) -0.0496(5) 0.035(3) Uani 1 1 d . . . . .
H39 H 0.183531 0.830713 -0.084520 0.042 Uiso 1 1 calc R U . . .
C14 C 0.569(2) 0.3356(14) 0.3012(6) 0.050(4) Uani 1 1 d . . . . .
H14A H 0.587602 0.274555 0.321104 0.076 Uiso 1 1 calc R U . . .
H14B H 0.677958 0.385824 0.298438 0.076 Uiso 1 1 calc R U . . .
H14C H 0.513389 0.303468 0.266538 0.076 Uiso 1 1 calc R U . . .
C55 C 0.9348(19) 0.7294(14) 0.3062(6) 0.046(4) Uani 1 1 d . . . . .
C23 C 0.300(2) -0.0402(12) 0.4449(6) 0.044(4) Uani 1 1 d . . . . .
H23A H 0.249788 -0.025256 0.476605 0.067 Uiso 1 1 calc R U . . .
H23B H 0.422427 -0.024696 0.452708 0.067 Uiso 1 1 calc R U . . .
H23C H 0.256667 -0.119409 0.430449 0.067 Uiso 1 1 calc R U . . .
C10 C 0.4617(18) 0.4007(13) 0.3275(5) 0.042(4) Uani 1 1 d . . . . .
C43 C 0.7577(18) 0.9315(14) 0.1878(5) 0.045(4) Uani 1 1 d . . . . .
H43A H 0.759226 0.862804 0.165381 0.068 Uiso 1 1 calc R U . . .
H43B H 0.731777 0.912011 0.221921 0.068 Uiso 1 1 calc R U . . .
H43C H 0.868370 0.983750 0.191240 0.068 Uiso 1 1 calc R U . . .
C24 C 0.0102(17) 0.1026(12) 0.4473(5) 0.036(3) Uani 1 1 d . . . . .
H24A H -0.008032 0.179471 0.452364 0.055 Uiso 1 1 calc R U . . .
H24B H 0.066124 0.085460 0.479406 0.055 Uiso 1 1 calc R U . . .
H24C H -0.098500 0.048782 0.437870 0.055 Uiso 1 1 calc R U . . .
C7 C 0.2942(17) 0.5418(11) 0.3821(5) 0.033(3) Uani 1 1 d . . . . .
C16 C 0.2278(17) 0.1067(12) 0.3268(5) 0.037(3) Uani 1 1 d . . . . .
C8 C 0.348(2) 0.5675(13) 0.3340(5) 0.043(4) Uani 1 1 d . . . . .
H8 H 0.323330 0.631302 0.319471 0.052 Uiso 1 1 calc R U . . .
C53 C 0.4245(18) 0.7619(13) 0.2230(5) 0.039(3) Uani 1 1 d . . . . .
H53A H 0.349964 0.725751 0.246582 0.058 Uiso 1 1 calc R U . . .
H53B H 0.420321 0.841670 0.224175 0.058 Uiso 1 1 calc R U . . .
H53C H 0.540235 0.755977 0.233597 0.058 Uiso 1 1 calc R U . . .
C52 C 0.580(2) 0.5706(13) 0.1584(6) 0.046(4) Uani 1 1 d . . . . .
H52A H 0.662267 0.625937 0.182813 0.069 Uiso 1 1 calc R U . . .
H52B H 0.632829 0.549741 0.128079 0.069 Uiso 1 1 calc R U . . .
H52C H 0.539132 0.503099 0.174970 0.069 Uiso 1 1 calc R U . . .
C20 C -0.0188(18) 0.2038(13) 0.3407(6) 0.041(3) Uani 1 1 d . . . . .
H20A H 0.028922 0.259345 0.318473 0.061 Uiso 1 1 calc R U . . .
H20B H -0.052665 0.242776 0.370973 0.061 Uiso 1 1 calc R U . . .
H20C H -0.117471 0.150675 0.321408 0.061 Uiso 1 1 calc R U . . .
C21 C 0.238(2) 0.1219(16) 0.2720(6) 0.058(5) Uani 1 1 d . . . . .
H21A H 0.140626 0.071379 0.250682 0.087 Uiso 1 1 calc R U . . .
H21B H 0.341950 0.104069 0.261741 0.087 Uiso 1 1 calc R U . . .
H21C H 0.237209 0.200394 0.267113 0.087 Uiso 1 1 calc R U . . .
C22 C 0.4585(19) -0.0119(14) 0.3401(7) 0.057(5) Uani 1 1 d . . . . .
H22A H 0.410335 -0.090315 0.325188 0.085 Uiso 1 1 calc R U . . .
H22B H 0.540688 -0.010575 0.370133 0.085 Uiso 1 1 calc R U . . .
H22C H 0.514541 0.029975 0.314295 0.085 Uiso 1 1 calc R U . . .
C56 C -0.011(2) 0.4306(14) 0.2095(7) 0.052(4) Uani 1 1 d . . . . .
C17 C 0.3217(16) 0.0414(11) 0.3565(6) 0.036(3) Uani 1 1 d . . . . .
C9 C 0.4343(19) 0.5014(13) 0.3090(5) 0.044(4) Uani 1 1 d . . . . .
H9 H 0.477824 0.522710 0.278242 0.053 Uiso 1 1 calc R U . . .
C37 C 0.2549(15) 1.0102(11) 0.0189(5) 0.029(3) Uani 1 1 d . . . . .

loop_
_atom_site_aniso_label
_atom_site_aniso_U_11
_atom_site_aniso_U_22
_atom_site_aniso_U_33
_atom_site_aniso_U_23
_atom_site_aniso_U_13
_atom_site_aniso_U_12
Rh2 0.0222(5) 0.0269(5) 0.0223(5) 0.0034(4) 0.0008(4) 0.0078(4)
Rh1 0.0235(5) 0.0274(5) 0.0243(5) -0.0012(4) 0.0038(4) 0.0073(4)
Cl2 0.0278(16) 0.0445(19) 0.0369(17) 0.0116(14) 0.0078(13) 0.0142(14)
Cl1 0.0240(16) 0.046(2) 0.0430(19) -0.0097(15) 0.0007(14) 0.0117(14)
S1 0.0388(19) 0.0400(19) 0.0300(17) 0.0004(15) -0.0009(14) 0.0032(15)
S2 0.0370(19) 0.042(2) 0.0390(19) -0.0040(16) 0.0059(15) 0.0042(16)
N1 0.019(5) 0.023(5) 0.031(6) 0.001(4) 0.005(4) 0.006(4)
N3 0.024(5) 0.027(5) 0.024(5) 0.002(4) 0.003(4) 0.003(4)
N4 0.020(5) 0.026(5) 0.024(5) 0.009(4) 0.005(4) 0.001(4)
F5 0.085(7) 0.067(6) 0.040(5) 0.006(5) 0.027(5) 0.019(5)
N2 0.032(6) 0.027(6) 0.023(5) -0.003(4) 0.001(4) -0.001(4)
O1 0.038(6) 0.057(7) 0.048(6) -0.002(5) -0.001(5) -0.002(5)
O5 0.055(7) 0.038(6) 0.055(7) -0.005(5) 0.008(5) 0.003(5)
C42 0.025(6) 0.025(6) 0.036(7) 0.010(5) 0.011(5) 0.008(5)
F4 0.105(9) 0.039(5) 0.083(7) 0.007(5) 0.054(7) 0.010(5)
O6 0.035(6) 0.061(7) 0.065(7) -0.009(6) 0.003(5) 0.010(5)
C11 0.031(7) 0.034(7) 0.033(7) -0.003(6) -0.001(6) 0.005(6)
C12 0.024(6) 0.025(6) 0.022(6) 0.005(5) -0.002(5) 0.006(5)
O2 0.053(7) 0.061(7) 0.028(5) 0.006(5) -0.007(5) -0.003(5)
C1 0.037(7) 0.028(7) 0.022(6) 0.004(5) 0.002(5) 0.005(5)
F6 0.046(6) 0.098(9) 0.091(8) 0.011(7) 0.017(5) 0.033(6)
C41 0.019(6) 0.029(6) 0.020(6) -0.003(5) 0.002(5) 0.006(5)
C19 0.031(7) 0.023(6) 0.044(8) 0.003(6) 0.000(6) 0.005(5)
O3 0.078(8) 0.039(6) 0.053(7) 0.014(5) -0.011(6) -0.005(6)
C45 0.023(6) 0.037(7) 0.032(7) 0.004(6) -0.004(5) 0.011(5)
F3 0.103(9) 0.118(10) 0.036(5) -0.019(6) -0.004(5) 0.050(8)
O4 0.080(9) 0.063(8) 0.034(6) 0.004(5) 0.006(6) 0.011(6)
F2 0.039(6) 0.134(11) 0.084(8) 0.006(7) 0.014(5) 0.029(6)
F1 0.099(9) 0.061(7) 0.093(9) -0.003(6) -0.021(7) 0.035(6)
C48 0.015(6) 0.043(7) 0.023(6) 0.013(5) -0.002(5) 0.001(5)
C33 0.058(9) 0.020(6) 0.026(7) -0.003(5) 0.008(6) -0.006(6)
C40 0.026(6) 0.032(7) 0.021(6) 0.003(5) 0.005(5) 0.002(5)
C49 0.024(6) 0.028(6) 0.031(7) 0.000(5) 0.011(5) 0.005(5)
C15 0.033(7) 0.023(6) 0.035(7) 0.001(5) -0.004(6) 0.005(5)
C46 0.024(6) 0.027(7) 0.047(8) 0.001(6) 0.015(6) 0.007(5)
C2 0.035(7) 0.029(7) 0.035(7) 0.002(6) 0.011(6) 0.001(6)
C18 0.025(7) 0.030(7) 0.038(7) 0.008(6) -0.003(5) 0.008(5)
C34 0.041(8) 0.030(7) 0.034(7) 0.011(6) 0.028(6) 0.008(6)
C44 0.058(10) 0.037(8) 0.024(7) 0.000(6) 0.005(6) 0.011(7)
C35 0.047(9) 0.024(7) 0.049(9) 0.012(6) 0.020(7) 0.013(6)
C13 0.047(9) 0.043(8) 0.030(7) 0.005(6) 0.004(6) 0.016(7)
C6 0.054(9) 0.024(7) 0.039(8) -0.005(6) -0.020(7) 0.005(6)
C31 0.043(8) 0.034(7) 0.023(6) 0.005(5) 0.006(6) 0.003(6)
C3 0.025(7) 0.043(8) 0.027(7) -0.001(6) 0.008(5) 0.004(6)
C51 0.046(9) 0.029(7) 0.048(9) 0.002(6) 0.018(7) 0.006(6)
C5 0.032(7) 0.034(7) 0.037(8) -0.006(6) -0.007(6) 0.010(6)
C47 0.028(7) 0.047(8) 0.039(8) 0.019(6) 0.001(6) 0.021(6)
C38 0.021(6) 0.042(8) 0.035(7) 0.013(6) 0.004(5) 0.008(6)
C50 0.025(7) 0.044(8) 0.036(8) -0.003(6) 0.002(6) -0.001(6)
C4 0.015(6) 0.028(6) 0.040(7) -0.004(5) 0.001(5) 0.003(5)
C36 0.033(7) 0.036(7) 0.043(8) 0.015(6) 0.012(6) 0.014(6)
C54 0.037(8) 0.045(8) 0.035(7) 0.002(6) 0.004(6) 0.020(6)
C32 0.046(9) 0.039(8) 0.026(7) -0.002(6) 0.007(6) -0.014(7)
C39 0.031(7) 0.048(8) 0.025(7) 0.011(6) -0.002(5) 0.003(6)
C14 0.049(9) 0.056(10) 0.046(9) 0.005(8) 0.024(7) 0.005(8)
C55 0.041(9) 0.049(9) 0.047(9) -0.004(7) -0.012(7) 0.018(7)
C23 0.057(10) 0.030(7) 0.048(9) 0.006(7) -0.010(7) 0.020(7)
C10 0.036(8) 0.056(9) 0.024(7) 0.004(6) 0.001(6) -0.006(7)
C43 0.038(8) 0.059(10) 0.032(8) 0.003(7) -0.009(6) 0.001(7)
C24 0.036(8) 0.042(8) 0.031(7) 0.012(6) -0.002(6) 0.006(6)
C7 0.043(8) 0.032(7) 0.021(6) 0.009(5) -0.011(5) 0.007(6)
C16 0.035(7) 0.044(8) 0.026(7) -0.007(6) -0.010(6) 0.006(6)
C8 0.053(9) 0.039(8) 0.034(8) 0.009(6) -0.011(7) 0.007(7)
C53 0.040(8) 0.048(9) 0.025(7) 0.009(6) -0.002(6) 0.004(7)
C52 0.051(9) 0.051(9) 0.048(9) 0.024(7) 0.008(7) 0.028(8)
C20 0.036(8) 0.046(8) 0.041(8) 0.010(7) -0.004(6) 0.011(6)
C21 0.036(9) 0.085(13) 0.042(9) -0.011(9) 0.011(7) -0.004(8)
C22 0.037(9) 0.049(9) 0.079(12) -0.028(9) 0.005(8) 0.015(7)
C56 0.060(11) 0.045(9) 0.055(10) 0.009(8) 0.020(8) 0.010(8)
C17 0.025(7) 0.033(7) 0.046(8) -0.009(6) -0.003(6) 0.006(6)
C9 0.046(9) 0.048(9) 0.031(8) 0.002(7) 0.009(6) -0.007(7)
C37 0.025(6) 0.030(7) 0.033(7) 0.010(5) 0.007(5) 0.006(5)

loop_
_atom_type_symbol
_atom_type_description
_atom_type_scat_dispersion_real
_atom_type_scat_dispersion_imag
_atom_type_scat_source
C C 0.0033 0.0016 'International Tables Vol C Tables 4.2.6.8 and 6.1.1.4'
N N 0.0061 0.0033 'International Tables Vol C Tables 4.2.6.8 and 6.1.1.4'
O O 0.0106 0.0060 'International Tables Vol C Tables 4.2.6.8 and 6.1.1.4'
F F 0.0171 0.0103 'International Tables Vol C Tables 4.2.6.8 and 6.1.1.4'
S S 0.1246 0.1234 'International Tables Vol C Tables 4.2.6.8 and 6.1.1.4'
Cl Cl 0.1484 0.1585 'International Tables Vol C Tables 4.2.6.8 and 6.1.1.4'
Rh Rh -1.1178 0.9187 'International Tables Vol C Tables 4.2.6.8 and 6.1.1.4'
H H 0.0000 0.0000 'International Tables Vol C Tables 4.2.6.8 and 6.1.1.4'

loop_
_geom_angle_atom_site_label_1
_geom_angle_atom_site_label_2
_geom_angle_atom_site_label_3
_geom_angle
_geom_angle_site_symmetry_1
_geom_angle_site_symmetry_3
_geom_angle_publ_flag
N3 Rh2 C49 98.7(4) . . ?
N3 Rh2 N4 76.8(4) . . ?
C49 Rh2 N4 106.2(4) . . ?
N3 Rh2 C46 161.1(4) . . ?
C49 Rh2 C46 65.7(5) . . ?
N4 Rh2 C46 116.7(5) . . ?
N3 Rh2 C45 132.1(4) . . ?
C49 Rh2 C45 38.6(5) . . ?
N4 Rh2 C45 93.6(4) . . ?
C46 Rh2 C45 39.3(5) . . ?
N3 Rh2 C47 125.8(5) . . ?
C49 Rh2 C47 65.4(5) . . ?
N4 Rh2 C47 155.8(5) . . ?
C46 Rh2 C47 39.3(5) . . ?
C45 Rh2 C47 65.4(5) . . ?
N3 Rh2 C48 96.7(4) . . ?
C49 Rh2 C48 39.6(4) . . ?
N4 Rh2 C48 144.6(4) . . ?
C46 Rh2 C48 64.5(5) . . ?
C45 Rh2 C48 64.7(5) . . ?
C47 Rh2 C48 37.6(5) . . ?
N3 Rh2 Cl2 93.8(3) . . ?
C49 Rh2 Cl2 159.4(4) . . ?
N4 Rh2 Cl2 92.5(3) . . ?
C46 Rh2 Cl2 98.5(3) . . ?
C45 Rh2 Cl2 133.8(4) . . ?
C47 Rh2 Cl2 94.0(4) . . ?
C48 Rh2 Cl2 122.8(3) . . ?
N2 Rh1 N1 77.1(4) . . ?
N2 Rh1 C15 97.8(4) . . ?
N1 Rh1 C15 109.4(4) . . ?
N2 Rh1 C18 161.8(4) . . ?
N1 Rh1 C18 113.4(5) . . ?
C15 Rh1 C18 65.1(5) . . ?
N2 Rh1 C17 128.9(5) . . ?
N1 Rh1 C17 153.1(5) . . ?
C15 Rh1 C17 64.8(5) . . ?
C18 Rh1 C17 39.7(5) . . ?
N2 Rh1 C19 129.5(4) . . ?
N1 Rh1 C19 93.1(4) . . ?
C15 Rh1 C19 38.8(5) . . ?
C18 Rh1 C19 39.0(5) . . ?
C17 Rh1 C19 65.7(5) . . ?
N2 Rh1 C16 97.7(5) . . ?
N1 Rh1 C16 146.9(5) . . ?
C15 Rh1 C16 38.2(5) . . ?
C18 Rh1 C16 65.3(5) . . ?
C17 Rh1 C16 38.6(5) . . ?
C19 Rh1 C16 64.8(5) . . ?
N2 Rh1 Cl1 92.4(3) . . ?
N1 Rh1 Cl1 91.6(3) . . ?
C15 Rh1 Cl1 158.2(4) . . ?
C18 Rh1 Cl1 101.8(3) . . ?
C17 Rh1 Cl1 93.8(3) . . ?
C19 Rh1 Cl1 137.8(4) . . ?
C16 Rh1 Cl1 121.4(4) . . ?
O2 S1 O1 115.6(7) . . ?
O2 S1 O3 115.6(7) . . ?
O1 S1 O3 114.7(7) . . ?
O2 S1 C55 101.4(7) . . ?
O1 S1 C55 103.1(7) . . ?
O3 S1 C55 103.8(8) . . ?
O6 S2 O5 116.0(7) . . ?
O6 S2 O4 115.4(7) . . ?
O5 S2 O4 114.6(7) . . ?
O6 S2 C56 103.8(8) . . ?
O5 S2 C56 103.0(7) . . ?
O4 S2 C56 101.1(8) . . ?
C1 N1 C12 117.7(10) . . ?
C1 N1 Rh1 130.9(8) . . ?
C12 N1 Rh1 110.8(8) . . ?
C31 N3 C42 119.6(11) . . ?
C31 N3 Rh2 129.5(9) . . ?
C42 N3 Rh2 110.1(8) . . ?
C40 N4 C41 119.0(10) . . ?
C40 N4 Rh2 130.0(8) . . ?
C41 N4 Rh2 110.0(7) . . ?
C10 N2 C11 118.2(12) . . ?
C10 N2 Rh1 130.8(10) . . ?
C11 N2 Rh1 109.9(8) . . ?
N3 C42 C34 123.1(12) . . ?
N3 C42 C41 116.2(11) . . ?
C34 C42 C41 120.7(11) . . ?
N2 C11 C12 117.1(12) . . ?
N2 C11 C7 123.6(12) . . ?
C12 C11 C7 119.1(12) . . ?
N1 C12 C4 123.9(11) . . ?
N1 C12 C11 116.4(11) . . ?
C4 C12 C11 119.5(11) . . ?
N1 C1 C2 122.2(12) . . ?
N1 C1 C13 118.3(11) . . ?
C2 C1 C13 119.5(12) . . ?
N4 C41 C37 122.6(10) . . ?
N4 C41 C42 117.3(10) . . ?
C37 C41 C42 119.8(11) . . ?
C15 C19 C18 106.2(12) . . ?
C15 C19 C24 128.1(12) . . ?
C18 C19 C24 125.7(12) . . ?
C15 C19 Rh1 69.0(7) . . ?
C18 C19 Rh1 69.0(7) . . ?
C24 C19 Rh1 126.4(9) . . ?
C49 C45 C46 107.9(11) . . ?
C49 C45 C50 125.6(12) . . ?
C46 C45 C50 126.4(12) . . ?
C49 C45 Rh2 69.6(7) . . ?
C46 C45 Rh2 69.7(7) . . ?
C50 C45 Rh2 129.1(10) . . ?
C47 C48 C49 108.8(11) . . ?
C47 C48 C53 128.4(11) . . ?
C49 C48 C53 122.6(12) . . ?
C47 C48 Rh2 71.0(7) . . ?
C49 C48 Rh2 68.8(6) . . ?
C53 C48 Rh2 129.1(9) . . ?
C32 C33 C34 122.2(12) . . ?
C32 C33 H33 118.9 . . ?
C34 C33 H33 118.9 . . ?
N4 C40 C39 119.9(12) . . ?
N4 C40 C44 119.5(11) . . ?
C39 C40 C44 120.7(11) . . ?
C45 C49 C48 107.5(11) . . ?
C45 C49 C54 127.5(12) . . ?
C48 C49 C54 124.6(11) . . ?
C45 C49 Rh2 71.8(7) . . ?
C48 C49 Rh2 71.7(7) . . ?
C54 C49 Rh2 127.6(9) . . ?
C16 C15 C19 110.4(11) . . ?
C16 C15 C20 125.4(12) . . ?
C19 C15 C20 123.7(12) . . ?
C16 C15 Rh1 73.0(7) . . ?
C19 C15 Rh1 72.2(7) . . ?
C20 C15 Rh1 127.7(9) . . ?
C47 C46 C45 107.5(11) . . ?
C47 C46 C51 124.6(12) . . ?
C45 C46 C51 127.3(13) . . ?
C47 C46 Rh2 71.2(7) . . ?
C45 C46 Rh2 71.0(7) . . ?
C51 C46 Rh2 129.8(9) . . ?
C3 C2 C1 120.4(13) . . ?
C3 C2 H2 119.8 . . ?
C1 C2 H2 119.8 . . ?
C19 C18 C17 108.5(11) . . ?
C19 C18 C23 127.6(13) . . ?
C17 C18 C23 122.9(12) . . ?
C19 C18 Rh1 72.0(7) . . ?
C17 C18 Rh1 71.4(7) . . ?
C23 C18 Rh1 131.3(9) . . ?
C35 C34 C42 118.8(13) . . ?
C35 C34 C33 125.5(13) . . ?
C42 C34 C33 115.2(12) . . ?
C40 C44 H44A 109.5 . . ?
C40 C44 H44B 109.5 . . ?
H44A C44 H44B 109.5 . . ?
C40 C44 H44C 109.5 . . ?
H44A C44 H44C 109.5 . . ?
H44B C44 H44C 109.5 . . ?
C36 C35 C34 121.6(12) . . ?
C36 C35 H35 119.2 . . ?
C34 C35 H35 119.2 . . ?
C1 C13 H13A 109.5 . . ?
C1 C13 H13B 109.5 . . ?
H13A C13 H13B 109.5 . . ?
C1 C13 H13C 109.5 . . ?
H13A C13 H13C 109.5 . . ?
H13B C13 H13C 109.5 . . ?
C5 C6 C7 120.5(13) . . ?
C5 C6 H6 119.8 . . ?
C7 C6 H6 119.8 . . ?
N3 C31 C43 122.3(12) . . ?
N3 C31 C32 118.3(12) . . ?
C43 C31 C32 119.3(13) . . ?
C2 C3 C4 118.9(12) . . ?
C2 C3 H3 120.6 . . ?
C4 C3 H3 120.6 . . ?
C46 C51 H51A 109.5 . . ?
C46 C51 H51B 109.5 . . ?
H51A C51 H51B 109.5 . . ?
C46 C51 H51C 109.5 . . ?
H51A C51 H51C 109.5 . . ?
H51B C51 H51C 109.5 . . ?
C6 C5 C4 120.4(13) . . ?
C6 C5 H5 119.8 . . ?
C4 C5 H5 119.8 . . ?
C48 C47 C46 108.1(10) . . ?
C48 C47 C52 129.2(13) . . ?
C46 C47 C52 122.6(13) . . ?
C48 C47 Rh2 71.4(7) . . ?
C46 C47 Rh2 69.6(7) . . ?
C52 C47 Rh2 127.3(10) . . ?
C39 C38 C37 119.2(12) . . ?
C39 C38 H38 120.4 . . ?
C37 C38 H38 120.4 . . ?
C45 C50 H50A 109.5 . . ?
C45 C50 H50B 109.5 . . ?
H50A C50 H50B 109.5 . . ?
C45 C50 H50C 109.5 . . ?
H50A C50 H50C 109.5 . . ?
H50B C50 H50C 109.5 . . ?
C12 C4 C5 120.4(12) . . ?
C12 C4 C3 116.7(11) . . ?
C5 C4 C3 123.0(12) . . ?
C35 C36 C37 119.8(12) . . ?
C35 C36 H36 120.1 . . ?
C37 C36 H36 120.1 . . ?
C49 C54 H54A 109.5 . . ?
C49 C54 H54B 109.5 . . ?
H54A C54 H54B 109.5 . . ?
C49 C54 H54C 109.5 . . ?
H54A C54 H54C 109.5 . . ?
H54B C54 H54C 109.5 . . ?
C33 C32 C31 120.7(13) . . ?
C33 C32 H32 119.7 . . ?
C31 C32 H32 119.7 . . ?
C38 C39 C40 121.5(12) . . ?
C38 C39 H39 119.2 . . ?
C40 C39 H39 119.2 . . ?
C10 C14 H14A 109.5 . . ?
C10 C14 H14B 109.5 . . ?
H14A C14 H14B 109.5 . . ?
C10 C14 H14C 109.5 . . ?
H14A C14 H14C 109.5 . . ?
H14B C14 H14C 109.5 . . ?
F2 C55 F1 108.6(13) . . ?
F2 C55 F3 105.4(14) . . ?
F1 C55 F3 107.4(13) . . ?
F2 C55 S1 112.9(11) . . ?
F1 C55 S1 111.7(12) . . ?
F3 C55 S1 110.5(10) . . ?
C18 C23 H23A 109.5 . . ?
C18 C23 H23B 109.5 . . ?
H23A C23 H23B 109.5 . . ?
C18 C23 H23C 109.5 . . ?
H23A C23 H23C 109.5 . . ?
H23B C23 H23C 109.5 . . ?
N2 C10 C9 120.3(14) . . ?
N2 C10 C14 120.0(14) . . ?
C9 C10 C14 119.5(13) . . ?
C31 C43 H43A 109.5 . . ?
C31 C43 H43B 109.5 . . ?
H43A C43 H43B 109.5 . . ?
C31 C43 H43C 109.5 . . ?
H43A C43 H43C 109.5 . . ?
H43B C43 H43C 109.5 . . ?
C19 C24 H24A 109.5 . . ?
C19 C24 H24B 109.5 . . ?
H24A C24 H24B 109.5 . . ?
C19 C24 H24C 109.5 . . ?
H24A C24 H24C 109.5 . . ?
H24B C24 H24C 109.5 . . ?
C6 C7 C11 119.4(12) . . ?
C6 C7 C8 124.5(13) . . ?
C11 C7 C8 116.0(13) . . ?
C15 C16 C17 107.8(12) . . ?
C15 C16 C21 126.0(13) . . ?
C17 C16 C21 125.7(14) . . ?
C15 C16 Rh1 68.8(7) . . ?
C17 C16 Rh1 70.1(7) . . ?
C21 C16 Rh1 132.6(11) . . ?
C9 C8 C7 119.9(14) . . ?
C9 C8 H8 120.1 . . ?
C7 C8 H8 120.1 . . ?
C48 C53 H53A 109.5 . . ?
C48 C53 H53B 109.5 . . ?
H53A C53 H53B 109.5 . . ?
C48 C53 H53C 109.5 . . ?
H53A C53 H53C 109.5 . . ?
H53B C53 H53C 109.5 . . ?
C47 C52 H52A 109.5 . . ?
C47 C52 H52B 109.5 . . ?
H52A C52 H52B 109.5 . . ?
C47 C52 H52C 109.5 . . ?
H52A C52 H52C 109.5 . . ?
H52B C52 H52C 109.5 . . ?
C15 C20 H20A 109.5 . . ?
C15 C20 H20B 109.5 . . ?
H20A C20 H20B 109.5 . . ?
C15 C20 H20C 109.5 . . ?
H20A C20 H20C 109.5 . . ?
H20B C20 H20C 109.5 . . ?
C16 C21 H21A 109.5 . . ?
C16 C21 H21B 109.5 . . ?
H21A C21 H21B 109.5 . . ?
C16 C21 H21C 109.5 . . ?
H21A C21 H21C 109.5 . . ?
H21B C21 H21C 109.5 . . ?
C17 C22 H22A 109.5 . . ?
C17 C22 H22B 109.5 . . ?
H22A C22 H22B 109.5 . . ?
C17 C22 H22C 109.5 . . ?
H22A C22 H22C 109.5 . . ?
H22B C22 H22C 109.5 . . ?
F6 C56 F4 108.7(15) . . ?
F6 C56 F5 106.5(13) . . ?
F4 C56 F5 107.3(14) . . ?
F6 C56 S2 111.2(12) . . ?
F4 C56 S2 112.0(11) . . ?
F5 C56 S2 110.9(11) . . ?
C16 C17 C18 106.8(11) . . ?
C16 C17 C22 127.2(14) . . ?
C18 C17 C22 126.0(14) . . ?
C16 C17 Rh1 71.4(7) . . ?
C18 C17 Rh1 68.8(7) . . ?
C22 C17 Rh1 125.9(10) . . ?
C8 C9 C10 121.5(13) . . ?
C8 C9 H9 119.3 . . ?
C10 C9 H9 119.3 . . ?
C41 C37 C38 117.7(11) . . ?
C41 C37 C36 118.6(12) . . ?
C38 C37 C36 123.8(12) . . ?

loop_
_geom_bond_atom_site_label_1
_geom_bond_atom_site_label_2
_geom_bond_distance
_geom_bond_site_symmetry_2
_geom_bond_publ_flag
Rh2 N3 2.126(10) . ?
Rh2 C49 2.129(12) . ?
Rh2 N4 2.138(9) . ?
Rh2 C46 2.141(13) . ?
Rh2 C45 2.159(13) . ?
Rh2 C47 2.163(13) . ?
Rh2 C48 2.169(12) . ?
Rh2 Cl2 2.388(3) . ?
Rh1 N2 2.121(10) . ?
Rh1 N1 2.122(10) . ?
Rh1 C15 2.146(13) . ?
Rh1 C18 2.149(13) . ?
Rh1 C17 2.185(13) . ?
Rh1 C19 2.189(13) . ?
Rh1 C16 2.202(12) . ?
Rh1 Cl1 2.388(3) . ?
S1 O2 1.420(10) . ?
S1 O1 1.428(11) . ?
S1 O3 1.439(11) . ?
S1 C55 1.789(16) . ?
S2 O6 1.421(11) . ?
S2 O5 1.439(11) . ?
S2 O4 1.444(11) . ?
S2 C56 1.828(17) . ?
N1 C1 1.337(15) . ?
N1 C12 1.368(15) . ?
N3 C31 1.342(16) . ?
N3 C42 1.381(15) . ?
N4 C40 1.348(15) . ?
N4 C41 1.369(15) . ?
F5 C56 1.351(18) . ?
N2 C10 1.346(17) . ?
N2 C11 1.371(17) . ?
C42 C34 1.409(17) . ?
C42 C41 1.411(17) . ?
F4 C56 1.323(18) . ?
C11 C12 1.412(18) . ?
C11 C7 1.416(18) . ?
C12 C4 1.387(17) . ?
C1 C2 1.399(18) . ?
C1 C13 1.479(18) . ?
F6 C56 1.31(2) . ?
C41 C37 1.395(17) . ?
C19 C15 1.441(18) . ?
C19 C18 1.449(18) . ?
C19 C24 1.468(19) . ?
C45 C49 1.417(17) . ?
C45 C46 1.447(17) . ?
C45 C50 1.489(17) . ?
F3 C55 1.368(17) . ?
F2 C55 1.332(18) . ?
F1 C55 1.332(19) . ?
C48 C47 1.396(19) . ?
C48 C49 1.455(17) . ?
C48 C53 1.513(17) . ?
C33 C32 1.33(2) . ?
C33 C34 1.410(19) . ?
C33 H33 0.9500 . ?
C40 C39 1.407(18) . ?
C40 C44 1.495(18) . ?
C49 C54 1.507(17) . ?
C15 C16 1.423(19) . ?
C15 C20 1.489(18) . ?
C46 C47 1.447(19) . ?
C46 C51 1.474(18) . ?
C2 C3 1.363(19) . ?
C2 H2 0.9500 . ?
C18 C17 1.473(19) . ?
C18 C23 1.506(18) . ?
C34 C35 1.397(19) . ?
C44 H44A 0.9800 . ?
C44 H44B 0.9800 . ?
C44 H44C 0.9800 . ?
C35 C36 1.37(2) . ?
C35 H35 0.9500 . ?
C13 H13A 0.9800 . ?
C13 H13B 0.9800 . ?
C13 H13C 0.9800 . ?
C6 C5 1.35(2) . ?
C6 C7 1.41(2) . ?
C6 H6 0.9500 . ?
C31 C43 1.45(2) . ?
C31 C32 1.45(2) . ?
C3 C4 1.438(18) . ?
C3 H3 0.9500 . ?
C51 H51A 0.9800 . ?
C51 H51B 0.9800 . ?
C51 H51C 0.9800 . ?
C5 C4 1.413(18) . ?
C5 H5 0.9500 . ?
C47 C52 1.520(18) . ?
C38 C39 1.354(19) . ?
C38 C37 1.404(18) . ?
C38 H38 0.9500 . ?
C50 H50A 0.9800 . ?
C50 H50B 0.9800 . ?
C50 H50C 0.9800 . ?
C36 C37 1.447(18) . ?
C36 H36 0.9500 . ?
C54 H54A 0.9800 . ?
C54 H54B 0.9800 . ?
C54 H54C 0.9800 . ?
C32 H32 0.9500 . ?
C39 H39 0.9500 . ?
C14 C10 1.48(2) . ?
C14 H14A 0.9800 . ?
C14 H14B 0.9800 . ?
C14 H14C 0.9800 . ?
C23 H23A 0.9800 . ?
C23 H23B 0.9800 . ?
C23 H23C 0.9800 . ?
C10 C9 1.42(2) . ?
C43 H43A 0.9800 . ?
C43 H43B 0.9800 . ?
C43 H43C 0.9800 . ?
C24 H24A 0.9800 . ?
C24 H24B 0.9800 . ?
C24 H24C 0.9800 . ?
C7 C8 1.418(19) . ?
C16 C17 1.449(19) . ?
C16 C21 1.47(2) . ?
C8 C9 1.35(2) . ?
C8 H8 0.9500 . ?
C53 H53A 0.9800 . ?
C53 H53B 0.9800 . ?
C53 H53C 0.9800 . ?
C52 H52A 0.9800 . ?
C52 H52B 0.9800 . ?
C52 H52C 0.9800 . ?
C20 H20A 0.9800 . ?
C20 H20B 0.9800 . ?
C20 H20C 0.9800 . ?
C21 H21A 0.9800 . ?
C21 H21B 0.9800 . ?
C21 H21C 0.9800 . ?
C22 C17 1.488(19) . ?
C22 H22A 0.9800 . ?
C22 H22B 0.9800 . ?
C22 H22C 0.9800 . ?
C9 H9 0.9500 . ?
